data_4028560
loop_
_publ_author_name
'Tao Tao'
'Bin-Bin Ma'
'Yu-Xin Peng'
'Xiao-Xu Wang'
'Wei Huang'
'Xiao-Zeng You'

_publ_section_title
;
 Asymmetrical/Symmetrical D-\p-A/D-\p-D Thiazole-Containing Aromatic
 Heterocyclic Fluorescent Compounds Having the Same Triphenylamino
 Chromophores
;
_journal_name_full 'Journal of Organic Chemistry'
_journal_page_first 8669
_journal_page_last 8679
_journal_paper_doi 10.1021/jo401384g
_journal_volume 78
_journal_year 2013
_chemical_formula_moiety 'C8 H5 Br N2 S'
_chemical_formula_sum 'C8 H5 Br N2 S'
_chemical_formula_weight 241.11
_chemical_name_systematic
; 
 ? 
;
_space_group_IT_number 2
_symmetry_cell_setting triclinic
_symmetry_space_group_name_Hall '-P 1'
_symmetry_space_group_name_H-M 'P -1'
_atom_sites_solution_hydrogens geom
_atom_sites_solution_primary direct
_atom_sites_solution_secondary difmap
_audit_creation_method SHELXL-97
_cell_angle_alpha 84.049(5)
_cell_angle_beta 87.505(5)
_cell_angle_gamma 77.632(4)
_cell_formula_units_Z 2
_cell_length_a 5.8778(18)
_cell_length_b 7.415(2)
_cell_length_c 9.975(3)
_cell_measurement_reflns_used 1331
_cell_measurement_temperature 291(2)
_cell_measurement_theta_max 27.35
_cell_measurement_theta_min 2.83
_cell_volume 422.3(2)
_computing_cell_refinement SMART
_computing_data_collection 'SMART (BRUKER 2000)'
_computing_data_reduction 'SAINT (BRUKER 2000)'
_computing_molecular_graphics SHELXTL
_computing_publication_material SHELXTL
_computing_structure_refinement SHELXTL
_computing_structure_solution 'SHELXTL (BRUKER 2000)'
_diffrn_ambient_temperature 291(2)
_diffrn_measured_fraction_theta_full 0.993
_diffrn_measured_fraction_theta_max 0.993
_diffrn_measurement_device_type 'CCD area detector'
_diffrn_measurement_method 'phi and omega scans'
_diffrn_radiation_monochromator graphite
_diffrn_radiation_source 'fine-focus sealed tube'
_diffrn_radiation_type MoK\a
_diffrn_radiation_wavelength 0.71073
_diffrn_reflns_av_R_equivalents 0.0360
_diffrn_reflns_av_sigmaI/netI 0.0636
_diffrn_reflns_limit_h_max 6
_diffrn_reflns_limit_h_min -6
_diffrn_reflns_limit_k_max 8
_diffrn_reflns_limit_k_min -8
_diffrn_reflns_limit_l_max 7
_diffrn_reflns_limit_l_min -11
_diffrn_reflns_number 2270
_diffrn_reflns_theta_full 24.99
_diffrn_reflns_theta_max 24.99
_diffrn_reflns_theta_min 2.05
_exptl_absorpt_coefficient_mu 5.052
_exptl_absorpt_correction_T_max 0.6320
_exptl_absorpt_correction_T_min 0.5824
_exptl_absorpt_correction_type multi-scan
_exptl_absorpt_process_details 'SADABS, BRUKER(2000)'
_exptl_crystal_colour colorless
_exptl_crystal_density_diffrn 1.896
_exptl_crystal_description block
_exptl_crystal_F_000 236
_exptl_crystal_size_max 0.12
_exptl_crystal_size_mid 0.12
_exptl_crystal_size_min 0.10
_refine_diff_density_max 0.764
_refine_diff_density_min -1.154
_refine_diff_density_rms 0.154
_refine_ls_extinction_method none
_refine_ls_goodness_of_fit_ref 1.009
_refine_ls_hydrogen_treatment constr
_refine_ls_matrix_type full
_refine_ls_number_parameters 109
_refine_ls_number_reflns 1460
_refine_ls_number_restraints 0
_refine_ls_restrained_S_all 1.009
_refine_ls_R_factor_all 0.0574
_refine_ls_R_factor_gt 0.0526
_refine_ls_shift/su_max 0.000
_refine_ls_shift/su_mean 0.000
_refine_ls_structure_factor_coef Fsqd
_refine_ls_weighting_details 'calc w=1/[\s^2^(Fo^2^)+(0.1039P)^2^] where P=(Fo^2^+2Fc^2^)/3'
_refine_ls_weighting_scheme calc
_refine_ls_wR_factor_gt 0.1373
_refine_ls_wR_factor_ref 0.1404
_reflns_number_gt 1295
_reflns_number_total 1460
_reflns_threshold_expression >2sigma(I)
_cod_data_source_file jo401384g_si_003_6.cif
_cod_data_source_block 9
_cod_database_code 4028560

loop_
_symmetry_equiv_pos_as_xyz
'x, y, z'
'-x, -y, -z'

loop_
_atom_site_label
_atom_site_type_symbol
_atom_site_fract_x
_atom_site_fract_y
_atom_site_fract_z
_atom_site_U_iso_or_equiv
_atom_site_adp_type
_atom_site_occupancy
_atom_site_symmetry_multiplicity
_atom_site_calc_flag
_atom_site_refinement_flags
Br1 Br 0.43045(8) 0.73792(7) -0.39670(5) 0.0495(3) Uani 1 1 d .
C1 C 0.2101(9) 0.7637(7) -0.2574(5) 0.0420(11) Uani 1 1 d .
C2 C -0.0214(9) 0.8394(7) -0.2613(5) 0.0511(13) Uani 1 1 d .
H2 H -0.0954 0.8883 -0.3416 0.061 Uiso 1 1 calc R
C3 C 0.0019(8) 0.7633(6) -0.0420(5) 0.0374(10) Uani 1 1 d .
C4 C -0.0704(7) 0.7446(5) 0.1012(4) 0.0358(11) Uani 1 1 d .
C5 C -0.3015(9) 0.8181(6) 0.1401(5) 0.0416(11) Uani 1 1 d .
H5 H -0.4100 0.8798 0.0768 0.050 Uiso 1 1 calc R
C6 C -0.3625(9) 0.7962(7) 0.2740(6) 0.0493(12) Uani 1 1 d .
H6 H -0.5165 0.8435 0.2985 0.059 Uiso 1 1 calc R
C7 C -0.0029(10) 0.6421(8) 0.3324(6) 0.0543(13) Uani 1 1 d .
H7 H 0.1013 0.5801 0.3979 0.065 Uiso 1 1 calc R
C8 C 0.0771(9) 0.6551(7) 0.2003(5) 0.0480(12) Uani 1 1 d .
H8 H 0.2311 0.6029 0.1789 0.058 Uiso 1 1 calc R
N1 N -0.1384(8) 0.8393(7) -0.1409(5) 0.0506(11) Uani 1 1 d .
N2 N -0.2190(8) 0.7127(6) 0.3716(5) 0.0519(11) Uani 1 1 d .
S1 S 0.2872(2) 0.69053(18) -0.09352(13) 0.0436(4) Uani 1 1 d .

loop_
_atom_site_aniso_label
_atom_site_aniso_U_11
_atom_site_aniso_U_22
_atom_site_aniso_U_33
_atom_site_aniso_U_23
_atom_site_aniso_U_13
_atom_site_aniso_U_12
Br1 0.0417(4) 0.0685(4) 0.0337(4) -0.0032(3) 0.0084(2) -0.0041(3)
C1 0.038(3) 0.055(3) 0.030(3) -0.002(2) 0.004(2) -0.006(2)
C2 0.034(3) 0.081(3) 0.029(3) 0.006(2) -0.003(2) 0.004(2)
C3 0.031(2) 0.041(2) 0.036(3) 0.0035(18) 0.001(2) 0.0003(17)
C4 0.033(3) 0.041(2) 0.031(3) -0.003(2) 0.003(2) -0.003(2)
C5 0.031(2) 0.051(2) 0.037(3) 0.002(2) -0.003(2) 0.0022(19)
C6 0.043(3) 0.059(3) 0.042(3) -0.007(2) 0.011(2) -0.003(2)
C7 0.041(3) 0.067(3) 0.045(3) 0.016(2) -0.007(2) 0.003(2)
C8 0.030(2) 0.060(3) 0.044(3) 0.008(2) -0.001(2) 0.007(2)
N1 0.035(2) 0.076(3) 0.034(2) 0.001(2) 0.0012(19) 0.001(2)
N2 0.052(3) 0.062(2) 0.033(2) 0.0083(19) 0.007(2) 0.001(2)
S1 0.0307(7) 0.0598(7) 0.0321(7) 0.0042(5) 0.0018(5) 0.0037(5)

loop_
_atom_type_symbol
_atom_type_description
_atom_type_scat_dispersion_real
_atom_type_scat_dispersion_imag
_atom_type_scat_source
C C 0.0033 0.0016 'International Tables Vol C Tables 4.2.6.8 and 6.1.1.4'
H H 0.0000 0.0000 'International Tables Vol C Tables 4.2.6.8 and 6.1.1.4'
Br Br -0.2901 2.4595 'International Tables Vol C Tables 4.2.6.8 and 6.1.1.4'
N N 0.0061 0.0033 'International Tables Vol C Tables 4.2.6.8 and 6.1.1.4'
S S 0.1246 0.1234 'International Tables Vol C Tables 4.2.6.8 and 6.1.1.4'

loop_
_geom_angle_atom_site_label_1
_geom_angle_atom_site_label_2
_geom_angle_atom_site_label_3
_geom_angle
C2 C1 S1 109.4(4)
C2 C1 Br1 129.6(4)
S1 C1 Br1 121.0(3)
C1 C2 N1 115.9(5)
C1 C2 H2 122.0
N1 C2 H2 122.0
N1 C3 C4 124.5(4)
N1 C3 S1 113.8(4)
C4 C3 S1 121.7(3)
C8 C4 C5 117.2(4)
C8 C4 C3 122.9(4)
C5 C4 C3 119.9(4)
C6 C5 C4 118.1(5)
C6 C5 H5 120.9
C4 C5 H5 120.9
N2 C6 C5 125.1(5)
N2 C6 H6 117.4
C5 C6 H6 117.4
N2 C7 C8 124.0(5)
N2 C7 H7 118.0
C8 C7 H7 118.0
C4 C8 C7 119.8(5)
C4 C8 H8 120.1
C7 C8 H8 120.1
C3 N1 C2 111.1(4)
C7 N2 C6 115.7(5)
C1 S1 C3 89.7(2)

loop_
_geom_bond_atom_site_label_1
_geom_bond_atom_site_label_2
_geom_bond_distance
Br1 C1 1.854(5)
C1 C2 1.357(7)
C1 S1 1.717(5)
C2 N1 1.359(7)
C2 H2 0.9300
C3 N1 1.314(7)
C3 C4 1.474(6)
C3 S1 1.721(5)
C4 C8 1.365(7)
C4 C5 1.405(6)
C5 C6 1.370(7)
C5 H5 0.9300
C6 N2 1.329(7)
C6 H6 0.9300
C7 N2 1.324(7)
C7 C8 1.380(8)
C7 H7 0.9300
C8 H8 0.9300

loop_
_geom_torsion_atom_site_label_1
_geom_torsion_atom_site_label_2
_geom_torsion_atom_site_label_3
_geom_torsion_atom_site_label_4
_geom_torsion
S1 C1 C2 N1 -0.8(7)
Br1 C1 C2 N1 -179.6(4)
N1 C3 C4 C8 176.0(5)
S1 C3 C4 C8 -5.9(6)
N1 C3 C4 C5 -2.9(7)
S1 C3 C4 C5 175.3(4)
C8 C4 C5 C6 0.4(7)
C3 C4 C5 C6 179.3(4)
C4 C5 C6 N2 1.0(8)
C5 C4 C8 C7 -0.8(7)
C3 C4 C8 C7 -179.7(4)
N2 C7 C8 C4 -0.1(9)
C4 C3 N1 C2 179.0(4)
S1 C3 N1 C2 0.7(6)
C1 C2 N1 C3 0.0(7)
C8 C7 N2 C6 1.5(9)
C5 C6 N2 C7 -2.0(8)
C2 C1 S1 C3 0.9(4)
Br1 C1 S1 C3 179.9(3)
N1 C3 S1 C1 -1.0(4)
C4 C3 S1 C1 -179.3(3)
